data_2227939
loop_
_publ_author_name
'Wang, Jian-Fei'
'Lin, Jian-Li'

_publ_section_title
;
 Potassium
 (2,2'-bipyridine-\k^2^<i>N</i>,<i>N</i>')bis(carbonato-\k^2^<i>O</i>,<i>O</i>')cobaltate(III)
 dihydrate
;
_journal_coeditor_code RK2228
_journal_issue 10
_journal_name_full 'Acta Crystallographica Section E'
_journal_page_first m1310
_journal_paper_doi 10.1107/S1600536810037463
_journal_volume 66
_journal_year 2010
_chemical_formula_iupac 'K[Co (C O3)2 (C10 H8 N2)] , 2H2 O'
_chemical_formula_moiety 'C12 H12 Co K N2 O8'
_chemical_formula_sum 'C12 H12 Co K N2 O8'
_chemical_formula_weight 410.27
_chemical_name_systematic
;
Potassium (2,2'-bipyridine-\k^2^<i>N</i>,<i>N</i>')bis(carbonato-
\k^2^<i>O</i>,<i>O</i>')cobaltate(III) dihydrate
;
_space_group_IT_number 14
_symmetry_cell_setting monoclinic
_symmetry_space_group_name_Hall '-P 2ybc'
_symmetry_space_group_name_H-M 'P 1 21/c 1'
_atom_sites_solution_hydrogens geom
_atom_sites_solution_primary direct
_atom_sites_solution_secondary difmap
_audit_creation_method SHELXL97
_cell_angle_alpha 90.00
_cell_angle_beta 113.80(3)
_cell_angle_gamma 90.00
_cell_formula_units_Z 4
_cell_length_a 7.4138(15)
_cell_length_b 14.064(3)
_cell_length_c 15.392(4)
_cell_measurement_reflns_used 11721
_cell_measurement_temperature 295(2)
_cell_measurement_theta_max 27.48
_cell_measurement_theta_min 3.01
_cell_volume 1468.4(7)
_computing_cell_refinement '<i>RAPID-AUTO</i> (Rigaku, 1998)'
_computing_data_collection '<i>RAPID-AUTO</i> (Rigaku, 1998)'
_computing_data_reduction '<i>CrystalStructure</i> (Rigaku/MSC, 2004)'
_computing_molecular_graphics '<i>SHELXTL</i>  (Sheldrick, 2008)'
_computing_publication_material '<i>SHELXTL</i>  (Sheldrick, 2008)'
_computing_structure_refinement '<i>SHELXL97</i> (Sheldrick, 2008)'
_computing_structure_solution '<i>SHELXS97</i> (Sheldrick, 2008)'
_diffrn_ambient_temperature 295(2)
_diffrn_detector_area_resol_mean 0
_diffrn_measured_fraction_theta_full 0.964
_diffrn_measured_fraction_theta_max 0.964
_diffrn_measurement_device_type 'Rigaku R-AXIS RAPID'
_diffrn_measurement_method \w--scan
_diffrn_radiation_monochromator graphite
_diffrn_radiation_source 'fine-focus sealed tube'
_diffrn_radiation_type MoK\a
_diffrn_radiation_wavelength 0.71073
_diffrn_reflns_av_R_equivalents 0.0234
_diffrn_reflns_av_sigmaI/netI 0.0203
_diffrn_reflns_limit_h_max 9
_diffrn_reflns_limit_h_min -8
_diffrn_reflns_limit_k_max 18
_diffrn_reflns_limit_k_min -18
_diffrn_reflns_limit_l_max 19
_diffrn_reflns_limit_l_min -19
_diffrn_reflns_number 13677
_diffrn_reflns_theta_full 27.48
_diffrn_reflns_theta_max 27.48
_diffrn_reflns_theta_min 3.00
_diffrn_standards_decay_% 0
_diffrn_standards_interval_time 0
_diffrn_standards_number 0
_exptl_absorpt_coefficient_mu 1.500
_exptl_absorpt_correction_T_max 0.775
_exptl_absorpt_correction_T_min 0.731
_exptl_absorpt_correction_type multi-scan
_exptl_absorpt_process_details '(<i>ABSCOR</i>; Higashi, 1995)'
_exptl_crystal_colour black
_exptl_crystal_density_diffrn 1.856
_exptl_crystal_density_method 'not measured'
_exptl_crystal_description chip
_exptl_crystal_F_000 832
_exptl_crystal_size_max 0.58
_exptl_crystal_size_mid 0.18
_exptl_crystal_size_min 0.17
_refine_diff_density_max 0.357
_refine_diff_density_min -0.392
_refine_ls_extinction_method none
_refine_ls_goodness_of_fit_ref 1.035
_refine_ls_hydrogen_treatment constr
_refine_ls_matrix_type full
_refine_ls_number_parameters 217
_refine_ls_number_reflns 3249
_refine_ls_number_restraints 0
_refine_ls_restrained_S_all 1.035
_refine_ls_R_factor_all 0.0356
_refine_ls_R_factor_gt 0.0297
_refine_ls_shift/su_max 0.001
_refine_ls_shift/su_mean 0.000
_refine_ls_structure_factor_coef Fsqd
_refine_ls_weighting_details 'calc w=1/[\s^2^(Fo^2^)+(0.0412P)^2^+0.8088P] where P=(Fo^2^+2Fc^2^)/3'
_refine_ls_weighting_scheme calc
_refine_ls_wR_factor_gt 0.0758
_refine_ls_wR_factor_ref 0.0779
_reflns_number_gt 2792
_reflns_number_total 3249
_reflns_threshold_expression >2\s(I)
_cod_data_source_file rk2228.cif
_cod_data_source_block I
_cod_original_sg_symbol_H-M 'P 21/c'
_cod_database_code 2227939
_cod_database_fobs_code 2227939

loop_
_symmetry_equiv_pos_as_xyz
'x, y, z'
'-x, y+1/2, -z+1/2'
'-x, -y, -z'
'x, -y-1/2, z-1/2'

loop_
_atom_site_type_symbol
_atom_site_label
_atom_site_fract_x
_atom_site_fract_y
_atom_site_fract_z
_atom_site_U_iso_or_equiv
_atom_site_adp_type
_atom_site_calc_flag
_atom_site_refinement_flags
_atom_site_occupancy
_atom_site_disorder_assembly
_atom_site_disorder_group
Co Co -0.15263(4) -0.183676(18) -0.376007(18) 0.02336(9) Uani d . 1 . .
K K 0.17639(8) -0.06463(4) -0.05791(4) 0.04510(15) Uani d . 1 . .
O O1 -0.3391(2) -0.15333(10) -0.32390(10) 0.0307(3) Uani d . 1 . .
O O2 -0.0295(2) -0.17746(10) -0.24051(10) 0.0297(3) Uani d . 1 . .
O O3 -0.2175(3) -0.13028(13) -0.16521(12) 0.0458(4) Uani d . 1 . .
O O4 0.0521(2) -0.24608(10) -0.40039(11) 0.0301(3) Uani d . 1 . .
O O5 -0.1835(2) -0.31752(10) -0.37814(10) 0.0300(3) Uani d . 1 . .
O O6 0.0328(2) -0.40547(11) -0.41275(12) 0.0412(4) Uani d . 1 . .
O O7 0.4913(3) -0.02509(15) -0.12247(15) 0.0601(5) Uani d . 1 . .
H H7A 0.5011 0.0352 -0.1276 0.090 Uiso d R 1 . .
H H7B 0.5648 -0.0574 -0.1420 0.090 Uiso d R 1 . .
O O8 0.4066(3) -0.17732(14) 0.09211(15) 0.0536(5) Uani d . 1 . .
H H8A 0.3177 -0.2011 0.1073 0.080 Uiso d R 1 . .
H H8B 0.5008 -0.2166 0.1180 0.080 Uiso d R 1 . .
N N1 -0.3278(2) -0.16972(11) -0.50825(12) 0.0262(3) Uani d . 1 . .
N N2 -0.0978(2) -0.05200(11) -0.38840(12) 0.0256(3) Uani d . 1 . .
C C1 -0.4355(3) -0.23832(15) -0.56647(16) 0.0333(5) Uani d . 1 . .
H H1 -0.4197 -0.3008 -0.5448 0.040 Uiso calc R 1 . .
C C2 -0.5694(3) -0.21909(18) -0.65784(17) 0.0405(5) Uani d . 1 . .
H H2 -0.6425 -0.2679 -0.6970 0.049 Uiso calc R 1 . .
C C3 -0.5931(3) -0.12702(18) -0.68993(16) 0.0391(5) Uani d . 1 . .
H H3 -0.6847 -0.1126 -0.7507 0.047 Uiso calc R 1 . .
C C4 -0.4802(3) -0.05601(16) -0.63147(15) 0.0338(5) Uani d . 1 . .
H H4 -0.4929 0.0066 -0.6526 0.041 Uiso calc R 1 . .
C C5 -0.3477(3) -0.07938(14) -0.54072(14) 0.0257(4) Uani d . 1 . .
C C6 -0.2142(3) -0.01164(14) -0.47241(14) 0.0253(4) Uani d . 1 . .
C C7 -0.1996(3) 0.08361(15) -0.48953(16) 0.0333(5) Uani d . 1 . .
H H7 -0.2809 0.1103 -0.5474 0.040 Uiso calc R 1 . .
C C8 -0.0630(4) 0.13897(15) -0.41985(17) 0.0375(5) Uani d . 1 . .
H H8 -0.0521 0.2035 -0.4299 0.045 Uiso calc R 1 . .
C C9 0.0568(3) 0.09727(16) -0.33514(16) 0.0361(5) Uani d . 1 . .
H H9 0.1503 0.1332 -0.2874 0.043 Uiso calc R 1 . .
C C10 0.0361(3) 0.00167(15) -0.32208(15) 0.0324(5) Uani d . 1 . .
H H10 0.1184 -0.0264 -0.2651 0.039 Uiso calc R 1 . .
C C11 -0.1975(3) -0.15262(14) -0.23757(15) 0.0295(4) Uani d . 1 . .
C C12 -0.0283(3) -0.32881(14) -0.39785(14) 0.0283(4) Uani d . 1 . .

loop_
_atom_site_aniso_label
_atom_site_aniso_U_11
_atom_site_aniso_U_22
_atom_site_aniso_U_33
_atom_site_aniso_U_12
_atom_site_aniso_U_13
_atom_site_aniso_U_23
Co 0.02390(15) 0.02063(14) 0.02346(14) 0.00084(9) 0.00739(11) 0.00296(10)
K 0.0431(3) 0.0460(3) 0.0428(3) 0.0059(2) 0.0137(2) 0.0018(2)
O1 0.0291(8) 0.0311(7) 0.0311(7) 0.0021(6) 0.0113(7) 0.0006(6)
O2 0.0290(8) 0.0323(8) 0.0245(7) 0.0021(5) 0.0073(6) 0.0051(6)
O3 0.0531(10) 0.0532(11) 0.0372(9) -0.0079(8) 0.0246(8) -0.0093(8)
O4 0.0288(7) 0.0273(7) 0.0347(8) 0.0002(5) 0.0135(7) 0.0026(6)
O5 0.0303(8) 0.0244(7) 0.0346(8) -0.0014(5) 0.0123(7) 0.0045(6)
O6 0.0435(9) 0.0286(8) 0.0488(9) 0.0056(7) 0.0157(8) -0.0044(7)
O7 0.0633(13) 0.0528(12) 0.0708(13) 0.0002(9) 0.0338(11) 0.0044(10)
O8 0.0389(10) 0.0588(12) 0.0660(13) 0.0165(8) 0.0242(10) 0.0103(9)
N1 0.0266(9) 0.0253(8) 0.0257(8) 0.0019(6) 0.0094(7) -0.0001(6)
N2 0.0277(8) 0.0230(8) 0.0261(8) -0.0002(6) 0.0108(7) 0.0011(6)
C1 0.0328(11) 0.0293(11) 0.0337(11) -0.0019(8) 0.0091(10) -0.0031(8)
C2 0.0347(12) 0.0458(13) 0.0343(11) -0.0046(10) 0.0068(10) -0.0098(10)
C3 0.0293(11) 0.0542(15) 0.0262(10) 0.0076(10) 0.0034(9) 0.0017(10)
C4 0.0348(12) 0.0380(12) 0.0276(10) 0.0095(9) 0.0117(9) 0.0075(8)
C5 0.0254(10) 0.0283(10) 0.0237(9) 0.0058(7) 0.0103(8) 0.0031(7)
C6 0.0265(10) 0.0258(9) 0.0266(9) 0.0039(7) 0.0137(8) 0.0021(7)
C7 0.0415(12) 0.0268(10) 0.0343(11) 0.0052(8) 0.0183(10) 0.0065(8)
C8 0.0525(14) 0.0224(10) 0.0451(13) -0.0022(9) 0.0275(11) 0.0007(9)
C9 0.0464(13) 0.0306(11) 0.0363(11) -0.0102(9) 0.0218(11) -0.0086(9)
C10 0.0369(12) 0.0322(11) 0.0273(10) -0.0041(8) 0.0120(9) -0.0011(8)
C11 0.0342(11) 0.0238(9) 0.0309(10) -0.0042(8) 0.0135(9) 0.0009(8)
C12 0.0279(10) 0.0265(10) 0.0253(10) 0.0024(7) 0.0055(9) 0.0020(7)

loop_
_atom_type_symbol
_atom_type_description
_atom_type_scat_dispersion_real
_atom_type_scat_dispersion_imag
_atom_type_scat_source
C C 0.0033 0.0016 'International Tables Vol C Tables 4.2.6.8 and 6.1.1.4'
H H 0.0000 0.0000 'International Tables Vol C Tables 4.2.6.8 and 6.1.1.4'
Co Co 0.3494 0.9721 'International Tables Vol C Tables 4.2.6.8 and 6.1.1.4'
K K 0.2009 0.2494 'International Tables Vol C Tables 4.2.6.8 and 6.1.1.4'
N N 0.0061 0.0033 'International Tables Vol C Tables 4.2.6.8 and 6.1.1.4'
O O 0.0106 0.0060 'International Tables Vol C Tables 4.2.6.8 and 6.1.1.4'

loop_
_geom_angle_atom_site_label_1
_geom_angle_atom_site_label_2
_geom_angle_atom_site_label_3
_geom_angle_site_symmetry_1
_geom_angle_site_symmetry_3
_geom_angle
_geom_angle_publ_flag
O5 Co O1 . . 97.29(6) ?
O5 Co O2 . . 93.75(6) ?
O1 Co O2 . . 68.83(7) ?
O5 Co O4 . . 68.98(6) ?
O1 Co O4 . . 162.02(6) ?
O2 Co O4 . . 99.62(7) ?
O5 Co N2 . . 169.86(7) ?
O1 Co N2 . . 92.53(7) ?
O2 Co N2 . . 92.13(7) ?
O4 Co N2 . . 101.89(7) ?
O5 Co N1 . . 93.30(6) ?
O1 Co N1 . . 97.31(7) ?
O2 Co N1 . . 165.15(7) ?
O4 Co N1 . . 95.10(7) ?
N2 Co N1 . . 82.92(7) ?
O5 Co C12 . . 34.46(7) ?
O1 Co C12 . . 131.03(7) ?
O2 Co C12 . . 98.95(7) ?
O4 Co C12 . . 34.54(7) ?
N2 Co C12 . . 136.17(8) ?
N1 Co C12 . . 94.25(7) ?
O5 Co C11 . . 98.13(7) ?
O1 Co C11 . . 34.56(7) ?
O2 Co C11 . . 34.32(7) ?
O4 Co C11 . . 133.02(7) ?
N2 Co C11 . . 91.38(7) ?
N1 Co C11 . . 131.44(8) ?
C12 Co C11 . . 120.66(7) ?
C11 O1 Co . . 90.44(12) ?
C11 O2 Co . . 90.44(12) ?
C12 O4 Co . . 89.72(12) ?
C12 O5 Co . . 90.76(11) ?
H7A O7 H7B . . 113.9 ?
H8A O8 H8B . . 101.3 ?
C1 N1 C5 . . 118.89(18) ?
C1 N1 Co . . 126.68(14) ?
C5 N1 Co . . 114.31(13) ?
C10 N2 C6 . . 118.92(18) ?
C10 N2 Co . . 126.24(14) ?
C6 N2 Co . . 114.80(13) ?
N1 C1 C2 . . 122.0(2) ?
N1 C1 H1 . . 119.0 ?
C2 C1 H1 . . 119.0 ?
C3 C2 C1 . . 119.1(2) ?
C3 C2 H2 . . 120.5 ?
C1 C2 H2 . . 120.5 ?
C2 C3 C4 . . 119.6(2) ?
C2 C3 H3 . . 120.2 ?
C4 C3 H3 . . 120.2 ?
C3 C4 C5 . . 118.9(2) ?
C3 C4 H4 . . 120.5 ?
C5 C4 H4 . . 120.5 ?
N1 C5 C4 . . 121.56(19) ?
N1 C5 C6 . . 113.83(17) ?
C4 C5 C6 . . 124.59(19) ?
N2 C6 C7 . . 121.37(19) ?
N2 C6 C5 . . 113.41(17) ?
C7 C6 C5 . . 125.21(18) ?
C6 C7 C8 . . 119.3(2) ?
C6 C7 H7 . . 120.3 ?
C8 C7 H7 . . 120.3 ?
C9 C8 C7 . . 119.1(2) ?
C9 C8 H8 . . 120.5 ?
C7 C8 H8 . . 120.5 ?
C10 C9 C8 . . 119.1(2) ?
C10 C9 H9 . . 120.4 ?
C8 C9 H9 . . 120.4 ?
N2 C10 C9 . . 122.2(2) ?
N2 C10 H10 . . 118.9 ?
C9 C10 H10 . . 118.9 ?
O3 C11 O2 . . 124.5(2) ?
O3 C11 O1 . . 125.4(2) ?
O2 C11 O1 . . 110.12(18) ?
O3 C11 Co . . 175.80(17) ?
O2 C11 Co . . 55.24(10) ?
O1 C11 Co . . 54.99(10) ?
O6 C12 O5 . . 125.04(19) ?
O6 C12 O4 . . 124.5(2) ?
O5 C12 O4 . . 110.48(17) ?
O6 C12 Co . . 177.71(17) ?
O5 C12 Co . . 54.78(9) ?
O4 C12 Co . . 55.74(10) ?

loop_
_geom_bond_atom_site_label_1
_geom_bond_atom_site_label_2
_geom_bond_site_symmetry_2
_geom_bond_distance
_geom_bond_publ_flag
Co O5 . 1.8950(14) ?
Co O1 . 1.9058(15) ?
Co O2 . 1.9115(16) ?
Co O4 . 1.9170(15) ?
Co N2 . 1.9219(17) ?
Co N1 . 1.9325(19) ?
Co C12 . 2.319(2) ?
Co C11 . 2.327(2) ?
O1 C11 . 1.320(3) ?
O2 C11 . 1.312(3) ?
O3 C11 . 1.222(3) ?
O4 C12 . 1.315(2) ?
O5 C12 . 1.312(3) ?
O6 C12 . 1.226(3) ?
O7 H7A . 0.8570 ?
O7 H7B . 0.8517 ?
O8 H8A . 0.8513 ?
O8 H8B . 0.8529 ?
N1 C1 . 1.339(3) ?
N1 C5 . 1.351(3) ?
N2 C10 . 1.334(3) ?
N2 C6 . 1.356(3) ?
C1 C2 . 1.382(3) ?
C1 H1 . 0.9300 ?
C2 C3 . 1.372(4) ?
C2 H2 . 0.9300 ?
C3 C4 . 1.378(3) ?
C3 H3 . 0.9300 ?
C4 C5 . 1.385(3) ?
C4 H4 . 0.9300 ?
C5 C6 . 1.467(3) ?
C6 C7 . 1.378(3) ?
C7 C8 . 1.380(3) ?
C7 H7 . 0.9300 ?
C8 C9 . 1.378(3) ?
C8 H8 . 0.9300 ?
C9 C10 . 1.377(3) ?
C9 H9 . 0.9300 ?
C10 H10 . 0.9300 ?

loop_
_geom_hbond_atom_site_label_D
_geom_hbond_atom_site_label_H
_geom_hbond_atom_site_label_A
_geom_hbond_site_symmetry_D
_geom_hbond_site_symmetry_H
_geom_hbond_site_symmetry_A
_geom_hbond_distance_DH
_geom_hbond_distance_HA
_geom_hbond_distance_DA
_geom_hbond_angle_DHA
_geom_hbond_publ_flag
O7 H7A O8 . . 3_655 0.86 2.11 2.934(3) 161 y
O7 H7B O3 . . 1_655 0.85 2.06 2.903(3) 170 y
O8 H8A O4 . . 4_556 0.85 2.06 2.885(3) 162 y
O8 H8B O1 . . 4_656 0.85 2.17 2.988(3) 162 y
